data_4322292
loop_
_publ_author_name
'Sankar Prasad Rath'
'Kajal Krishna Rajak'
'Animesh Chakravorty'

_publ_section_title
;
 Synthesis, Structure, and Catecholase Reaction of a Vanadate Ester System
 Incorporating Monoionized Catechol Chelation
;
_journal_name_full 'Inorganic Chemistry'
_journal_page_first 4376
_journal_page_last 4377
_journal_paper_doi 10.1021/ic990551u
_journal_volume 38
_journal_year 1999
_chemical_formula_sum 'C28 H31 N2 O5 V'
_chemical_formula_weight 526.49
_chemical_name_systematic
; 
 ? 
;
_space_group_IT_number 14
_symmetry_cell_setting monoclinic
_symmetry_space_group_name_Hall '-P 2yn'
_symmetry_space_group_name_H-M 'P 1 21/n 1'
_atom_sites_solution_hydrogens geom
_atom_sites_solution_primary direct
_atom_sites_solution_secondary difmap
_audit_creation_method SHELXL
_cell_angle_alpha 90.00
_cell_angle_beta 92.71(4)
_cell_angle_gamma 90.00
_cell_formula_units_Z 4
_cell_length_a 14.336(7)
_cell_length_b 9.713(4)
_cell_length_c 19.524(8)
_cell_measurement_temperature 293(2)
_cell_volume 2716(2)
_computing_structure_refinement 'SHELXL-93 (Sheldrick, 1993)'
_computing_structure_solution 'SHELXS-86 (Sheldrick, 1990)'
_diffrn_ambient_temperature 293(2)
_diffrn_radiation_monochromator graphite
_diffrn_radiation_source 'fine-focus sealed tube'
_diffrn_radiation_type MoK\a
_diffrn_radiation_wavelength 0.71073
_diffrn_reflns_av_R_equivalents 0.0545
_diffrn_reflns_av_sigmaI/netI 0.0895
_diffrn_reflns_limit_h_max 15
_diffrn_reflns_limit_h_min 0
_diffrn_reflns_limit_k_max 10
_diffrn_reflns_limit_k_min 0
_diffrn_reflns_limit_l_max 21
_diffrn_reflns_limit_l_min -21
_diffrn_reflns_number 3799
_diffrn_reflns_theta_max 22.54
_diffrn_reflns_theta_min 1.72
_exptl_absorpt_coefficient_mu 0.404
_exptl_absorpt_correction_T_max 0.690
_exptl_absorpt_correction_T_min 0.612
_exptl_absorpt_correction_type Semi-empirical
_exptl_crystal_density_diffrn 1.288
_exptl_crystal_F_000 1104
_exptl_crystal_size_max 0.4
_exptl_crystal_size_mid 0.3
_exptl_crystal_size_min 0.3
_refine_diff_density_max 0.336
_refine_diff_density_min -0.254
_refine_diff_density_rms 0.056
_refine_ls_extinction_method none
_refine_ls_goodness_of_fit_all 1.046
_refine_ls_goodness_of_fit_obs 1.147
_refine_ls_matrix_type full
_refine_ls_number_parameters 295
_refine_ls_number_reflns 3562
_refine_ls_number_restraints 0
_refine_ls_restrained_S_all 1.152
_refine_ls_restrained_S_obs 1.147
_refine_ls_R_factor_all 0.1312
_refine_ls_R_factor_obs 0.0636
_refine_ls_shift/esd_max 0.000
_refine_ls_shift/esd_mean 0.000
_refine_ls_structure_factor_coef Fsqd
_refine_ls_weighting_details 'w=1/[\s^2^(Fo^2^)+(0.0716P)^2^+0.9298P] where P=(Fo^2^+2Fc^2^)/3'
_refine_ls_weighting_scheme calc
_refine_ls_wR_factor_all 0.1844
_refine_ls_wR_factor_obs 0.1350
_reflns_number_observed 2039
_reflns_number_total 3564
_reflns_observed_criterion >2sigma(I)
_cod_data_source_file ic990551u.cif
_cod_data_source_block VO(Hdbcat)(A1),1a
_cod_depositor_comments
;
The following automatic conversions were performed:

'_refine_ls_weighting_scheme' value 'calc
w=1/[\s^2^(Fo^2^)+(0.0716P)^2^+0.9298P] where P=(Fo^2^+2Fc^2^)/3' was
changed to 'calc'. New tag '_refine_ls_weighting_details' was
created. The value of the new tag was set to
'w=1/[\s^2^(Fo^2^)+(0.0716P)^2^+0.9298P] where P=(Fo^2^+2Fc^2^)/3'.

Automatic conversion script
Id: cif_fix_values 3143 2015-03-26 13:38:13Z robertas 
;
_cod_original_cell_volume 2715.6(21)
_cod_database_code 4322292

loop_
_symmetry_equiv_pos_as_xyz
'x, y, z'
'-x+1/2, y+1/2, -z+1/2'
'-x, -y, -z'
'x-1/2, -y-1/2, z-1/2'

loop_
_atom_site_aniso_label
_atom_site_aniso_U_11
_atom_site_aniso_U_22
_atom_site_aniso_U_33
_atom_site_aniso_U_23
_atom_site_aniso_U_13
_atom_site_aniso_U_12
V 0.0390(6) 0.0621(7) 0.0390(6) 0.0002(6) 0.0008(4) -0.0121(6)
O1 0.061(3) 0.084(3) 0.051(3) -0.009(2) -0.001(2) -0.031(2)
O2 0.041(3) 0.089(4) 0.062(3) 0.025(2) -0.003(2) -0.014(2)
O3 0.036(2) 0.058(3) 0.050(2) 0.003(2) 0.009(2) 0.000(2)
O4 0.031(2) 0.060(3) 0.047(2) -0.009(2) 0.011(2) -0.003(2)
O5 0.046(2) 0.053(3) 0.035(2) -0.009(2) 0.000(2) -0.011(2)
N1 0.033(3) 0.045(3) 0.048(3) 0.004(3) -0.003(2) -0.001(3)
N2 0.039(3) 0.047(3) 0.042(3) 0.007(2) 0.005(2) 0.007(3)
C1 0.049(4) 0.054(4) 0.062(4) 0.004(4) -0.014(3) -0.015(4)
C2 0.067(5) 0.083(5) 0.061(4) 0.010(4) -0.018(4) -0.014(4)
C3 0.081(6) 0.072(5) 0.079(5) 0.006(5) -0.034(4) 0.008(5)
C4 0.060(5) 0.106(7) 0.102(6) 0.000(6) -0.016(5) 0.026(5)
C5 0.057(5) 0.086(5) 0.073(5) 0.009(5) -0.010(4) 0.019(4)
C6 0.043(4) 0.050(4) 0.049(4) 0.000(3) -0.007(3) 0.003(3)
C7 0.038(4) 0.058(4) 0.041(3) -0.001(3) 0.002(3) -0.002(3)
C8 0.046(4) 0.038(4) 0.043(4) -0.007(3) -0.002(3) -0.004(3)
C9 0.065(4) 0.045(4) 0.038(3) -0.006(3) 0.000(3) 0.013(4)
C10 0.098(6) 0.063(5) 0.058(4) 0.007(4) 0.018(4) 0.024(4)
C11 0.209(12) 0.071(6) 0.047(5) 0.020(4) 0.021(6) 0.050(7)
C12 0.242(16) 0.122(10) 0.060(6) 0.006(6) -0.028(8) 0.096(11)
C13 0.111(8) 0.140(10) 0.104(8) -0.012(7) -0.035(6) 0.062(7)
C14 0.077(5) 0.082(5) 0.071(5) 0.004(4) -0.017(4) 0.031(4)
C21 0.050(4) 0.069(5) 0.080(5) -0.033(4) 0.001(4) -0.020(4)
C22 0.127(8) 0.185(10) 0.085(6) -0.062(7) -0.015(5) -0.063(7)
C23 0.045(5) 0.253(14) 0.277(14) -0.191(12) -0.002(7) -0.037(7)
C24 0.268(15) 0.092(8) 0.237(14) 0.039(9) -0.145(12) -0.121(9)
C25 0.047(4) 0.049(4) 0.054(4) -0.012(3) 0.010(3) 0.008(3)
C26 0.120(7) 0.058(5) 0.111(6) -0.016(5) 0.036(5) 0.000(5)
C27 0.078(5) 0.103(6) 0.052(4) -0.028(4) 0.012(3) 0.016(5)
C28 0.053(4) 0.092(5) 0.067(4) -0.018(4) 0.013(3) 0.021(4)

loop_
_atom_site_label
_atom_site_type_symbol
_atom_site_fract_x
_atom_site_fract_y
_atom_site_fract_z
_atom_site_U_iso_or_equiv
_atom_site_thermal_displace_type
_atom_site_occupancy
_atom_site_calc_flag
_atom_site_refinement_flags
_atom_site_disorder_group
V V 0.46355(7) 0.09140(11) 0.16200(5) 0.0467(4) Uani 1 d . .
O1 O 0.4999(3) 0.2123(5) 0.2106(2) 0.0652(13) Uani 1 d . .
O2 O 0.5327(3) -0.0551(5) 0.1985(2) 0.0640(13) Uani 1 d . .
O3 O 0.4093(2) 0.2022(4) 0.0873(2) 0.0475(10) Uani 1 d . .
O4 O 0.4018(2) -0.0861(4) 0.0922(2) 0.0455(10) Uani 1 d . .
H4 H 0.4383 -0.1147 0.0461 0.050 Uiso 1 d . .
O5 O 0.3458(2) 0.0643(4) 0.1889(2) 0.0448(10) Uani 1 d . .
N1 N 0.5647(3) 0.0945(5) 0.0883(2) 0.0418(11) Uani 1 d . .
N2 N 0.5420(3) 0.1697(5) 0.0293(2) 0.0425(12) Uani 1 d . .
C1 C 0.6224(4) -0.0896(7) 0.1989(3) 0.056(2) Uani 1 d . .
C2 C 0.6595(5) -0.1759(8) 0.2506(3) 0.071(2) Uani 1 d . .
H2A H 0.6198 -0.1916 0.2858 0.040 Uiso 1 d . .
C3 C 0.7513(6) -0.2154(8) 0.2497(4) 0.079(2) Uani 1 d . .
H3A H 0.7729 -0.2688 0.2877 0.108 Uiso 1 d . .
C4 C 0.8083(5) -0.1722(9) 0.1996(5) 0.090(3) Uani 1 d . .
H4A H 0.8753 -0.1860 0.2026 0.082 Uiso 1 d . .
C5 C 0.7732(5) -0.0902(8) 0.1489(3) 0.072(2) Uani 1 d . .
C6 C 0.6801(4) -0.0460(6) 0.1478(3) 0.047(2) Uani 1 d . .
C7 C 0.6456(4) 0.0370(6) 0.0918(3) 0.046(2) Uani 1 d . .
C8 C 0.4596(4) 0.2246(6) 0.0345(3) 0.0424(14) Uani 1 d . .
C9 C 0.4208(5) 0.3157(6) -0.0205(3) 0.050(2) Uani 1 d . .
C10 C 0.4776(5) 0.3841(7) -0.0636(3) 0.072(2) Uani 1 d . .
C11 C 0.4397(8) 0.4717(9) -0.1125(4) 0.109(4) Uani 1 d . .
H11A H 0.4787(8) 0.5177(9) -0.1416(4) 0.130 Uiso 1 calc R .
C12 C 0.3458(12) 0.4921(12) -0.1188(5) 0.142(6) Uani 1 d . .
C13 C 0.2897(7) 0.4227(12) -0.0754(5) 0.120(4) Uani 1 d . .
C14 C 0.3255(5) 0.3353(8) -0.0245(4) 0.077(2) Uani 1 d . .
C15 C 0.3083(3) -0.0908(6) 0.1012(2) 0.0360(13) Uiso 1 d . .
C16 C 0.2477(4) -0.1747(6) 0.0638(3) 0.0404(14) Uiso 1 d . .
C17 C 0.1533(4) -0.1718(6) 0.0776(3) 0.0452(15) Uiso 1 d . .
C18 C 0.1236(4) -0.0818(6) 0.1279(3) 0.0489(15) Uiso 1 d . .
C19 C 0.1834(4) 0.0038(6) 0.1663(3) 0.0381(13) Uiso 1 d . .
C20 C 0.2783(3) -0.0078(5) 0.1535(2) 0.0351(13) Uiso 1 d . .
C21 C 0.0846(4) -0.2686(7) 0.0393(4) 0.066(2) Uani 1 d . .
C22 C 0.1027(6) -0.2703(11) -0.0365(4) 0.133(4) Uani 1 d . .
H22A H 0.1664(6) -0.2960(11) -0.0427(4) 0.199 Uiso 1 calc R .
H22B H 0.0913(6) -0.1804(11) -0.0555(4) 0.199 Uiso 1 calc R .
H22C H 0.0618(6) -0.3357(11) -0.0594(4) 0.199 Uiso 1 calc R .
C23 C -0.0139(5) -0.2286(12) 0.0443(6) 0.192(7) Uani 1 d . .
H23A H -0.0231(5) -0.1376(12) 0.0260(6) 0.288 Uiso 1 calc R .
H23B H -0.0298(5) -0.2296(12) 0.0916(6) 0.288 Uiso 1 calc R .
H23C H -0.0531(5) -0.2924(12) 0.0188(6) 0.288 Uiso 1 calc R .
C24 C 0.1026(8) -0.4094(10) 0.0671(6) 0.204(7) Uani 1 d . .
H24A H 0.1673(8) -0.4322(10) 0.0631(6) 0.306 Uiso 1 calc R .
H24B H 0.0645(8) -0.4747(10) 0.0418(6) 0.306 Uiso 1 calc R .
H24C H 0.0877(8) -0.4120(10) 0.1145(6) 0.306 Uiso 1 calc R .
C25 C 0.1473(4) 0.1043(6) 0.2186(3) 0.050(2) Uani 1 d . .
C26 C 0.1721(5) 0.2507(7) 0.1965(4) 0.096(3) Uani 1 d . .
H26A H 0.1498(5) 0.3156(7) 0.2290(4) 0.143 Uiso 1 calc R .
H26B H 0.1433(5) 0.2693(7) 0.1520(4) 0.143 Uiso 1 calc R .
H26C H 0.2386(5) 0.2591(7) 0.1946(4) 0.143 Uiso 1 calc R .
C27 C 0.1886(5) 0.0761(8) 0.2906(3) 0.078(2) Uani 1 d . .
H27A H 0.1642(5) 0.1414(8) 0.3221(3) 0.116 Uiso 1 calc R .
H27B H 0.2553(5) 0.0844(8) 0.2909(3) 0.116 Uiso 1 calc R .
H27C H 0.1722(5) -0.0154(8) 0.3043(3) 0.116 Uiso 1 calc R .
C28 C 0.0412(4) 0.0949(8) 0.2225(3) 0.070(2) Uani 1 d . .
H28C H 0.0282 0.1555 0.2573 0.049 Uiso 1 d . .
H16A H 0.2711 -0.2291 0.0257 0.069 Uiso 1 d . .
H28B H 0.0106 0.1303 0.1842 0.037 Uiso 1 d . .
H28A H 0.0209 0.0049 0.2414 0.122 Uiso 1 d . .
H18A H 0.0458 -0.0881 0.1397 0.072 Uiso 1 d . .
H10A H 0.5413 0.3753 -0.0637 0.060 Uiso 1 d . .
H5A H 0.8109 -0.0547 0.1147 0.082 Uiso 1 d . .
H7A H 0.6846 0.0538 0.0561 0.108 Uiso 1 d . .
H14A H 0.2933 0.2778 0.0133 0.135 Uiso 1 d . .
H13A H 0.2265 0.4317 -0.0741 0.087 Uiso 1 d . .
H12A H 0.3104 0.5478 -0.1519 0.152 Uiso 1 d . .

loop_
_atom_type_symbol
_atom_type_description
_atom_type_scat_dispersion_real
_atom_type_scat_dispersion_imag
_atom_type_scat_source
C C 0.0033 0.0016 'International Tables Vol C Tables 4.2.6.8 and 6.1.1.4'
H H 0.0000 0.0000 'International Tables Vol C Tables 4.2.6.8 and 6.1.1.4'
N N 0.0061 0.0033 'International Tables Vol C Tables 4.2.6.8 and 6.1.1.4'
O O 0.0106 0.0060 'International Tables Vol C Tables 4.2.6.8 and 6.1.1.4'
V V 0.3005 0.5294 'International Tables Vol C Tables 4.2.6.8 and 6.1.1.4'

loop_
_geom_angle_atom_site_label_1
_geom_angle_atom_site_label_2
_geom_angle_atom_site_label_3
_geom_angle
_geom_angle_site_symmetry_1
_geom_angle_site_symmetry_3
_geom_angle_publ_flag
O1 V O5 102.7(2) . . ?
O1 V O2 100.6(2) . . ?
O5 V O2 105.4(2) . . ?
O1 V O3 98.5(2) . . ?
O5 V O3 87.3(2) . . ?
O2 V O3 154.0(2) . . ?
O1 V N1 100.5(2) . . ?
O5 V N1 152.7(2) . . ?
O2 V N1 84.3(2) . . ?
O3 V N1 75.0(2) . . ?
O1 V O4 177.0(2) . . ?
O5 V O4 74.34(14) . . ?
O2 V O4 80.8(2) . . ?
O3 V O4 81.04(15) . . ?
N1 V O4 82.31(15) . . ?
C1 O2 V 134.0(4) . . ?
C8 O3 V 118.0(3) . . ?
C15 O4 V 107.3(3) . . ?
C20 O5 V 125.4(3) . . ?
C7 N1 N2 116.6(4) . . ?
C7 N1 V 127.6(4) . . ?
N2 N1 V 115.8(3) . . ?
C8 N2 N1 109.2(4) . . ?
O2 C1 C6 121.8(5) . . ?
O2 C1 C2 119.4(6) . . ?
C6 C1 C2 118.7(6) . . ?
C3 C2 C1 119.4(7) . . ?
C4 C3 C2 122.0(7) . . ?
C5 C4 C3 119.3(7) . . ?
C4 C5 C6 120.9(7) . . ?
C1 C6 C5 119.6(6) . . ?
C1 C6 C7 121.7(5) . . ?
C5 C6 C7 118.7(6) . . ?
N1 C7 C6 124.4(5) . . ?
N2 C8 O3 121.9(5) . . ?
N2 C8 C9 119.9(5) . . ?
O3 C8 C9 118.1(5) . . ?
C10 C9 C14 120.9(6) . . ?
C10 C9 C8 121.5(6) . . ?
C14 C9 C8 117.5(6) . . ?
C9 C10 C11 120.1(8) . . ?
C12 C11 C10 120.8(9) . . ?
C11 C12 C13 118.6(9) . . ?
C12 C13 C14 122.3(10) . . ?
C9 C14 C13 117.3(8) . . ?
O4 C15 C16 123.5(5) . . ?
O4 C15 C20 114.6(4) . . ?
C16 C15 C20 121.8(5) . . ?
C15 C16 C17 118.7(5) . . ?
C16 C17 C18 118.7(5) . . ?
C16 C17 C21 120.1(5) . . ?
C18 C17 C21 121.1(5) . . ?
C19 C18 C17 123.6(5) . . ?
C18 C19 C20 115.9(5) . . ?
C18 C19 C25 121.7(5) . . ?
C20 C19 C25 122.4(5) . . ?
O5 C20 C15 116.0(4) . . ?
O5 C20 C19 123.0(5) . . ?
C15 C20 C19 121.0(5) . . ?
C23 C21 C24 111.6(8) . . ?
C23 C21 C22 106.1(7) . . ?
C24 C21 C22 108.2(8) . . ?
C23 C21 C17 113.7(6) . . ?
C24 C21 C17 106.8(6) . . ?
C22 C21 C17 110.4(6) . . ?
C19 C25 C27 112.0(5) . . ?
C19 C25 C28 111.4(5) . . ?
C27 C25 C28 106.7(5) . . ?
C19 C25 C26 108.4(5) . . ?
C27 C25 C26 110.0(6) . . ?
C28 C25 C26 108.2(6) . . ?

loop_
_geom_bond_atom_site_label_1
_geom_bond_atom_site_label_2
_geom_bond_distance
_geom_bond_site_symmetry_2
_geom_bond_publ_flag
V O1 1.582(4) . ?
V O5 1.811(4) . ?
V O2 1.857(4) . ?
V O3 1.945(4) . ?
V N1 2.091(5) . ?
V O4 2.344(4) . ?
O2 C1 1.328(7) . ?
O3 C8 1.304(6) . ?
O4 C15 1.361(5) . ?
O5 C20 1.356(6) . ?
N1 C7 1.286(6) . ?
N1 N2 1.389(6) . ?
N2 C8 1.304(6) . ?
C1 C6 1.392(8) . ?
C1 C2 1.398(9) . ?
C2 C3 1.371(10) . ?
C3 C4 1.369(11) . ?
C4 C5 1.349(10) . ?
C5 C6 1.402(8) . ?
C6 C7 1.428(7) . ?
C8 C9 1.479(8) . ?
C9 C10 1.370(9) . ?
C9 C14 1.378(8) . ?
C10 C11 1.372(10) . ?
C11 C12 1.362(14) . ?
C12 C13 1.37(2) . ?
C13 C14 1.387(12) . ?
C15 C16 1.375(7) . ?
C15 C20 1.386(7) . ?
C16 C17 1.393(7) . ?
C17 C18 1.397(8) . ?
C17 C21 1.531(8) . ?
C18 C19 1.388(7) . ?
C19 C20 1.400(7) . ?
C19 C25 1.521(7) . ?
C21 C23 1.473(10) . ?
C21 C24 1.490(11) . ?
C21 C22 1.514(10) . ?
C25 C27 1.525(8) . ?
C25 C28 1.529(8) . ?
C25 C26 1.533(9) . ?
